data_1531999
loop_
_publ_author_name
'Prieto, A.L.'
'Siegrist, T.'
'Schneemeyer, L.F.'

_publ_section_title
;
 New barium manganese titanates prepared under reducing conditions
;
_journal_name_full 'Solid State Sciences'
_journal_page_first 323
_journal_page_last 327
_journal_volume 4
_journal_year 2002
_chemical_formula_sum 'Ba2 Mn O13 Ti5'
_chemical_name_systematic 'Ba2 (Mn Ti5 O13)'
_space_group_IT_number 12
_symmetry_space_group_name_Hall '-C 2y'
_symmetry_space_group_name_H-M 'C 1 2/m 1'
_cell_angle_alpha 90
_cell_angle_beta 98.228
_cell_angle_gamma 90
_cell_formula_units_Z 2
_cell_length_a 15.075
_cell_length_b 3.947
_cell_length_c 9.0985
_cell_volume 535.797
_citation_journal_id_ASTM SSSCFJ
_cod_data_source_file Prieto_SSSCFJ_2002_923.cif
_cod_data_source_block Ba2Mn1O13Ti5
_cod_original_cell_volume 535.7974
_cod_original_formula_sum 'Ba2 Mn1 O13 Ti5'
_cod_database_code 1531999

loop_
_symmetry_equiv_pos_as_xyz
x,y,z
-x,y,-z
-x,-y,-z
x,-y,z
x+1/2,y+1/2,z
-x+1/2,y+1/2,-z
-x+1/2,-y+1/2,-z
x+1/2,-y+1/2,z

loop_
_atom_site_label
_atom_site_type_symbol
_atom_site_fract_x
_atom_site_fract_y
_atom_site_fract_z
_atom_site_occupancy
_atom_site_U_iso_or_equiv
Mn2 Mn+2 0.16889 0 0.44343 0.1667 0.0
Mn1 Mn+2 0.12143 0 0.09879 0.1667 0.0
Ti3 Ti+4 0.24685 0 0.77689 0.8333 0.0
Ti2 Ti+4 0.16889 0 0.44343 0.8333 0.0
O3 O-2 0.2403 0 0.2462 1 0.0
O7 O-2 0.6269 0 0.1111 1 0.0
Ba1 Ba+2 0.448916 0 0.22439 1 0.0
O1 O-2 0.7004 0 0.4302 1 0.0
O4 O-2 0.0718 0 0.2998 1 0.0
O2 O-2 0.8715 0 0.3825 1 0.0
Mn3 Mn+2 0.24685 0 0.77689 0.1667 0.0
Ti1 Ti+4 0.12143 0 0.09879 0.8333 0.0
O5 O-2 0.8297 0 0.0825 1 0.0
O6 O-2 0 0 0 1 0.0
